data_7241154
loop_
_publ_author_name
'Song, Li-Cheng'
'Liu, Bei-Bei'
'Liu, Wen-Bo'
'Tan, Zheng-Lei'

_publ_section_title
;
 Heterodinuclear nickel(ii)--iron(ii) azadithiolates as structural and
 functional models for the active site of [NiFe]-hydrogenases
;
_journal_issue 53
_journal_name_full 'RSC Advances'
_journal_page_first 32069
_journal_page_last 32077
_journal_paper_doi 10.1039/D0RA04344C
_journal_volume 10
_journal_year 2020
_chemical_formula_moiety 'C41 H38 Fe N Ni O P2 S2, C H2 Cl2, B F4'
_chemical_formula_sum 'C42 H40 B Cl2 F4 Fe N Ni O P2 S2'
_chemical_formula_weight 973.08
_space_group_crystal_system monoclinic
_space_group_IT_number 14
_space_group_name_Hall '-P 2ybc'
_space_group_name_H-M_alt 'P 1 21/c 1'
_atom_sites_solution_hydrogens geom
_atom_sites_solution_primary dual
_audit_creation_date 2018-06-21
_audit_creation_method
;
Olex2 1.2
(compiled 2018.05.29 svn.r3508 for OlexSys, GUI svn.r5506)
;
_audit_update_record
;
2020-05-06 deposited with the CCDC.	2020-08-21 downloaded from the CCDC.
;
_cell_angle_alpha 90
_cell_angle_beta 108.615(6)
_cell_angle_gamma 90
_cell_formula_units_Z 4
_cell_length_a 17.8793(11)
_cell_length_b 11.0429(5)
_cell_length_c 22.4895(10)
_cell_measurement_reflns_used 16134
_cell_measurement_temperature 293(2)
_cell_measurement_theta_max 32.4530
_cell_measurement_theta_min 1.8940
_cell_volume 4208.0(4)
_computing_cell_refinement 'CrysAlisPro 1.171.38.46 (Rigaku OD, 2015)'
_computing_data_collection 'CrysAlisPro 1.171.38.46 (Rigaku OD, 2015)'
_computing_data_reduction 'CrysAlisPro 1.171.38.46 (Rigaku OD, 2015)'
_computing_molecular_graphics 'Olex2 (Dolomanov et al., 2009)'
_computing_publication_material 'Olex2 (Dolomanov et al., 2009)'
_computing_structure_refinement 'ShelXL (Sheldrick, 2015)'
_computing_structure_solution 'ShelXT (Sheldrick, 2015)'
_diffrn_ambient_temperature 293(2)
_diffrn_detector 'CCD plate'
_diffrn_measured_fraction_theta_full 0.997
_diffrn_measured_fraction_theta_max 0.997
_diffrn_measurement_details
;
List of Runs (angles in degrees, time in seconds):

  # Type    Start    End  Width  t~exp~   \w     \q     \k     \f   Frames
#--------------------------------------------------------------------------
  1  \w   -115.00  65.00   1.00    2.00    --  -25.00  45.00   0.00  180
  2  \w   -115.00  65.00   1.00    2.00    --  -25.00  45.00  90.00  180
  3  \w   -115.00  65.00   1.00    2.00    --  -25.00  45.00 180.00  180
;
_diffrn_measurement_device 'abstract diffractometer'
_diffrn_measurement_device_type 'Bruker P4'
_diffrn_measurement_method '\w scans'
_diffrn_orient_matrix_type 'CrysAlisPro convention (1999,Acta A55,543-557)'
_diffrn_orient_matrix_UB_11 0.0010090000
_diffrn_orient_matrix_UB_12 0.0082774000
_diffrn_orient_matrix_UB_13 -0.0309917000
_diffrn_orient_matrix_UB_21 0.0418749000
_diffrn_orient_matrix_UB_22 -0.0017844000
_diffrn_orient_matrix_UB_23 0.0112380000
_diffrn_orient_matrix_UB_31 -0.0010485000
_diffrn_orient_matrix_UB_32 -0.0636498000
_diffrn_orient_matrix_UB_33 -0.0043563000
_diffrn_radiation_monochromator graphite
_diffrn_radiation_probe x-ray
_diffrn_radiation_type MoK\a
_diffrn_radiation_wavelength 0.71073
_diffrn_reflns_av_R_equivalents 0.0859
_diffrn_reflns_av_unetI/netI 0.0565
_diffrn_reflns_Laue_measured_fraction_full 0.997
_diffrn_reflns_Laue_measured_fraction_max 0.997
_diffrn_reflns_limit_h_max 22
_diffrn_reflns_limit_h_min -22
_diffrn_reflns_limit_k_max 13
_diffrn_reflns_limit_k_min -13
_diffrn_reflns_limit_l_max 28
_diffrn_reflns_limit_l_min -28
_diffrn_reflns_number 43090
_diffrn_reflns_point_group_measured_fraction_full 0.997
_diffrn_reflns_point_group_measured_fraction_max 0.997
_diffrn_reflns_theta_full 25.242
_diffrn_reflns_theta_max 26.372
_diffrn_reflns_theta_min 1.905
_diffrn_source 'fine-focus sealed X-ray tube'
_diffrn_source_type 'Enhance (Mo) X-ray Source'
_exptl_absorpt_coefficient_mu 1.148
_exptl_absorpt_correction_T_max 1.00000
_exptl_absorpt_correction_T_min 0.50793
_exptl_absorpt_correction_type multi-scan
_exptl_absorpt_process_details
;
CrysAlisPro 1.171.38.46 (Rigaku Oxford Diffraction, 2015)
Empirical absorption correction using spherical harmonics,
 implemented in SCALE3 ABSPACK scaling algorithm.
;
_exptl_crystal_colour colourless
_exptl_crystal_colour_primary colourless
_exptl_crystal_density_diffrn 1.536
_exptl_crystal_description block
_exptl_crystal_F_000 1992
_exptl_crystal_size_max 0.06
_exptl_crystal_size_mid 0.05
_exptl_crystal_size_min 0.03
_refine_diff_density_max 1.000
_refine_diff_density_min -1.039
_refine_diff_density_rms 0.116
_refine_ls_extinction_method none
_refine_ls_goodness_of_fit_ref 1.061
_refine_ls_hydrogen_treatment constr
_refine_ls_matrix_type full
_refine_ls_number_parameters 528
_refine_ls_number_reflns 8586
_refine_ls_number_restraints 74
_refine_ls_restrained_S_all 1.067
_refine_ls_R_factor_all 0.0924
_refine_ls_R_factor_gt 0.0712
_refine_ls_shift/su_max 0.002
_refine_ls_shift/su_mean 0.000
_refine_ls_structure_factor_coef Fsqd
_refine_ls_weighting_details 'w=1/[\s^2^(Fo^2^)+(0.0945P)^2^+12.9566P] where P=(Fo^2^+2Fc^2^)/3'
_refine_ls_weighting_scheme calc
_refine_ls_wR_factor_gt 0.1847
_refine_ls_wR_factor_ref 0.1987
_reflns_Friedel_coverage 0.000
_reflns_number_gt 6564
_reflns_number_total 8586
_reflns_threshold_expression 'I > 2\s(I)'
_cod_data_source_file d0ra04344c2.cif
_cod_data_source_block 7
_cod_depositor_comments 'Adding full bibliography for 7241152--7241154.cif.'
_cod_database_code 7241154
_shelx_shelxl_version_number 2018/3
_chemical_oxdiff_formula 'C11 H10 N O'
_shelx_space_group_comment
;
The symmetry employed for this shelxl refinement is uniquely defined
by the following loop, which should always be used as a source of
symmetry information in preference to the above space-group names.
They are only intended as comments.
;
_shelx_estimated_absorpt_t_max 0.966
_shelx_estimated_absorpt_t_min 0.934
_reflns_odcompleteness_completeness 99.79
_reflns_odcompleteness_iscentric 1
_reflns_odcompleteness_theta 26.32
_olex2_refinement_description
;
1. Fixed Uiso
 At 1.2 times of:
  All C(H) groups, All C(H,H) groups
 At 1.5 times of:
  All C(H,H,H) groups
2. Restrained distances
 F4A-B1 = F1-B1 = F3A-B1 = F3-B1 = F4-B1 = F2-B1
 1.35 with sigma of 0.005
 F2A-B1 = F1A-B1
 1.35 with sigma of 0.005
 F1-F2 \\sim F1-F3 \\sim F1-F4 \\sim F2-F3 \\sim F2-F4 \\sim F3-F4 \\sim
F1A-F2A \\sim F1A-F3A \\sim F1A-F4A ~
 F2A-F3A \\sim F2A-F4A \\sim F3A-F4A
 with sigma of 0.02
3. Uiso/Uaniso restraints and constraints
Uanis(F3) = Uanis(F3A)
Uanis(F4) = Uanis(F4A)
Uanis(F2A) = Uanis(F2)
Uanis(F1A) = Uanis(F1)
4. Others
 Sof(F4A)=Sof(F3A)=Sof(F2A)=Sof(F1A)=1-FVAR(1)
 Sof(F1)=Sof(F2)=Sof(F3)=Sof(F4)=FVAR(1)
5.a Secondary CH2 refined with riding coordinates:
 C33(H33A,H33B), C34(H34A,H34B), C42(H42A,H42B)
5.b Aromatic/amide H refined with riding coordinates:
 C3(H3), C4(H4), C5(H5), C6(H6), C7(H7), C9(H9), C10(H10), C11(H11), C12(H12),
 C13(H13), C14(H14), C15(H15), C17(H17), C18(H18), C19(H19), C20(H20), C21(H21),
  C23(H23), C24(H24), C25(H25), C26(H26), C27(H27), C28(H28), C29(H29),
 C30(H30), C31(H31), C32(H32), C36(H36), C37(H37), C39(H39), C40(H40)
5.c Idealised Me refined as rotating group:
 C41(H41A,H41B,H41C)
;
_olex2_submission_special_instructions 'No special instructions were received'
_oxdiff_exptl_absorpt_empirical_details
;
Empirical correction (ABSPACK) includes:
- Absorption correction using spherical harmonics
- Frame scaling
- Detector area scaling
;
_oxdiff_exptl_absorpt_empirical_full_max 1.804
_oxdiff_exptl_absorpt_empirical_full_min 0.635

loop_
_space_group_symop_operation_xyz
'x, y, z'
'-x, y+1/2, -z+1/2'
'-x, -y, -z'
'x, -y-1/2, z-1/2'

loop_
_atom_site_label
_atom_site_type_symbol
_atom_site_fract_x
_atom_site_fract_y
_atom_site_fract_z
_atom_site_U_iso_or_equiv
_atom_site_adp_type
_atom_site_occupancy
_atom_site_site_symmetry_order
_atom_site_calc_flag
_atom_site_refinement_flags_posn
_atom_site_refinement_flags_adp
_atom_site_refinement_flags_occupancy
_atom_site_disorder_assembly
_atom_site_disorder_group
Ni1 Ni 0.25148(4) 0.31095(6) 0.16574(3) 0.0335(2) Uani 1 1 d . . . . .
Fe1 Fe 0.30090(4) 0.28680(6) 0.28269(3) 0.02611(19) Uani 1 1 d . . . . .
S1 S 0.37115(8) 0.35867(12) 0.22332(6) 0.0338(3) Uani 1 1 d . . . . .
S2 S 0.26252(8) 0.13632(11) 0.21293(5) 0.0320(3) Uani 1 1 d . . . . .
P1 P 0.19883(8) 0.24442(12) 0.31558(6) 0.0292(3) Uani 1 1 d . . . . .
P2 P 0.30086(8) 0.46846(11) 0.32546(6) 0.0286(3) Uani 1 1 d . . . . .
O1 O 0.4045(2) 0.2047(3) 0.40388(16) 0.0380(9) Uani 1 1 d . . . . .
N1 N 0.4224(3) 0.1190(4) 0.2221(2) 0.0377(10) Uani 1 1 d . . . . .
C1 C 0.3650(3) 0.2348(4) 0.3549(2) 0.0291(11) Uani 1 1 d . . . . .
C2 C 0.2023(3) 0.1054(5) 0.3610(2) 0.0356(12) Uani 1 1 d . . . . .
C3 C 0.2502(4) 0.0095(5) 0.3557(3) 0.0464(14) Uani 1 1 d . . . . .
H3 H 0.281142 0.016218 0.329613 0.056 Uiso 1 1 calc R . . . .
C4 C 0.2517(5) -0.0965(6) 0.3896(4) 0.064(2) Uani 1 1 d . . . . .
H4 H 0.282133 -0.161653 0.384665 0.077 Uiso 1 1 calc R . . . .
C5 C 0.2092(5) -0.1059(7) 0.4298(3) 0.071(3) Uani 1 1 d . . . . .
H5 H 0.212273 -0.175957 0.453385 0.085 Uiso 1 1 calc R . . . .
C6 C 0.1621(6) -0.0132(8) 0.4357(3) 0.071(3) Uani 1 1 d . . . . .
H6 H 0.132265 -0.020716 0.462612 0.085 Uiso 1 1 calc R . . . .
C7 C 0.1582(4) 0.0951(6) 0.4009(3) 0.0528(17) Uani 1 1 d . . . . .
H7 H 0.126079 0.158638 0.405030 0.063 Uiso 1 1 calc R . . . .
C8 C 0.1005(3) 0.2344(5) 0.2574(2) 0.0345(11) Uani 1 1 d . . . . .
C9 C 0.0749(3) 0.1256(6) 0.2266(3) 0.0405(13) Uani 1 1 d . . . . .
H9 H 0.105490 0.056209 0.238593 0.049 Uiso 1 1 calc R . . . .
C10 C 0.0031(4) 0.1200(7) 0.1776(3) 0.0538(17) Uani 1 1 d . . . . .
H10 H -0.013553 0.047481 0.156515 0.065 Uiso 1 1 calc R . . . .
C11 C -0.0433(4) 0.2237(7) 0.1605(3) 0.0542(17) Uani 1 1 d . . . . .
H11 H -0.091236 0.220031 0.128290 0.065 Uiso 1 1 calc R . . . .
C12 C -0.0187(4) 0.3300(7) 0.1907(3) 0.0595(19) Uani 1 1 d . . . . .
H12 H -0.050411 0.398390 0.179247 0.071 Uiso 1 1 calc R . . . .
C13 C 0.0536(4) 0.3383(6) 0.2389(3) 0.0466(14) Uani 1 1 d . . . . .
H13 H 0.070394 0.412118 0.258554 0.056 Uiso 1 1 calc R . . . .
C14 C 0.1901(4) 0.3645(5) 0.3686(2) 0.0384(13) Uani 1 1 d . . . . .
H14 H 0.155008 0.358315 0.391349 0.046 Uiso 1 1 calc R . . . .
C15 C 0.2358(4) 0.4606(5) 0.3734(2) 0.0363(12) Uani 1 1 d . . . . .
H15 H 0.234672 0.523239 0.400813 0.044 Uiso 1 1 calc R . . . .
C16 C 0.3942(3) 0.5267(5) 0.3788(2) 0.0362(12) Uani 1 1 d . . . . .
C17 C 0.4663(3) 0.4841(5) 0.3766(2) 0.0390(13) Uani 1 1 d . . . . .
H17 H 0.467395 0.425196 0.347324 0.047 Uiso 1 1 calc R . . . .
C18 C 0.5367(4) 0.5281(6) 0.4173(3) 0.0464(14) Uani 1 1 d . . . . .
H18 H 0.584664 0.497633 0.416010 0.056 Uiso 1 1 calc R . . . .
C19 C 0.5352(4) 0.6176(6) 0.4599(3) 0.0498(17) Uani 1 1 d . . . . .
H19 H 0.582373 0.648036 0.486921 0.060 Uiso 1 1 calc R . . . .
C20 C 0.4643(4) 0.6620(5) 0.4627(3) 0.0513(17) Uani 1 1 d . . . . .
H20 H 0.463656 0.722004 0.491614 0.062 Uiso 1 1 calc R . . . .
C21 C 0.3937(4) 0.6170(5) 0.4223(3) 0.0446(14) Uani 1 1 d . . . . .
H21 H 0.345911 0.647024 0.424179 0.054 Uiso 1 1 calc R . . . .
C22 C 0.2624(3) 0.5986(4) 0.2745(2) 0.0304(11) Uani 1 1 d . . . . .
C23 C 0.3077(4) 0.6508(5) 0.2415(3) 0.0386(12) Uani 1 1 d . . . . .
H23 H 0.358660 0.622966 0.247432 0.046 Uiso 1 1 calc R . . . .
C24 C 0.2774(4) 0.7440(5) 0.1997(3) 0.0459(14) Uani 1 1 d . . . . .
H24 H 0.307673 0.778019 0.177204 0.055 Uiso 1 1 calc R . . . .
C25 C 0.2015(4) 0.7870(5) 0.1912(3) 0.0490(16) Uani 1 1 d . . . . .
H25 H 0.180869 0.849562 0.163098 0.059 Uiso 1 1 calc R . . . .
C26 C 0.1573(4) 0.7363(6) 0.2248(3) 0.0532(16) Uani 1 1 d . . . . .
H26 H 0.107130 0.766331 0.219851 0.064 Uiso 1 1 calc R . . . .
C27 C 0.1860(4) 0.6422(6) 0.2653(3) 0.0465(14) Uani 1 1 d . . . . .
H27 H 0.154745 0.607323 0.286776 0.056 Uiso 1 1 calc R . . . .
C28 C 0.1648(6) 0.4431(7) 0.1253(3) 0.074(3) Uani 1 1 d . . . . .
H28 H 0.147191 0.503794 0.146186 0.089 Uiso 1 1 calc R . . . .
C29 C 0.2292(5) 0.4504(8) 0.1011(3) 0.073(2) Uani 1 1 d . . . . .
H29 H 0.263264 0.516029 0.105912 0.088 Uiso 1 1 calc R . . . .
C30 C 0.2330(5) 0.3455(9) 0.0697(3) 0.070(2) Uani 1 1 d . . . . .
H30 H 0.268113 0.330237 0.047727 0.084 Uiso 1 1 calc R . . . .
C31 C 0.1777(4) 0.2680(7) 0.0759(3) 0.0559(18) Uani 1 1 d . . . . .
H31 H 0.169881 0.189753 0.059745 0.067 Uiso 1 1 calc R . . . .
C32 C 0.1325(4) 0.3236(7) 0.1110(3) 0.0550(18) Uani 1 1 d . . . . .
H32 H 0.091243 0.289553 0.122055 0.066 Uiso 1 1 calc R . . . .
C33 C 0.4311(4) 0.2380(5) 0.2002(3) 0.0417(13) Uani 1 1 d . . . . .
H33A H 0.416220 0.236034 0.154778 0.050 Uiso 1 1 calc R . . . .
H33B H 0.486359 0.260564 0.216210 0.050 Uiso 1 1 calc R . . . .
C34 C 0.3465(4) 0.0674(5) 0.1913(3) 0.0411(13) Uani 1 1 d . . . . .
H34A H 0.348678 -0.018400 0.200881 0.049 Uiso 1 1 calc R . . . .
H34B H 0.335278 0.075386 0.146331 0.049 Uiso 1 1 calc R . . . .
C35 C 0.4633(3) 0.0873(5) 0.2851(2) 0.0357(12) Uani 1 1 d . . . . .
C36 C 0.4430(3) -0.0168(5) 0.3123(3) 0.0375(12) Uani 1 1 d . . . . .
H36 H 0.400320 -0.063656 0.289317 0.045 Uiso 1 1 calc R . . . .
C37 C 0.4861(4) -0.0509(5) 0.3733(3) 0.0414(13) Uani 1 1 d . . . . .
H37 H 0.471689 -0.120762 0.390023 0.050 Uiso 1 1 calc R . . . .
C38 C 0.5497(3) 0.0162(6) 0.4098(3) 0.0416(13) Uani 1 1 d . . . . .
C39 C 0.5683(3) 0.1199(6) 0.3832(3) 0.0433(14) Uani 1 1 d . . . . .
H39 H 0.610033 0.167769 0.406748 0.052 Uiso 1 1 calc R . . . .
C40 C 0.5266(4) 0.1550(6) 0.3225(3) 0.0427(13) Uani 1 1 d . . . . .
H40 H 0.541317 0.225327 0.306329 0.051 Uiso 1 1 calc R . . . .
C41 C 0.5940(4) -0.0204(7) 0.4762(3) 0.0599(18) Uani 1 1 d . . . . .
H41A H 0.567269 0.010699 0.503786 0.090 Uiso 1 1 calc GR . . . .
H41B H 0.646558 0.011953 0.487990 0.090 Uiso 1 1 calc GR . . . .
H41C H 0.596426 -0.107110 0.479089 0.090 Uiso 1 1 calc GR . . . .
Cl1 Cl 0.0277(3) 0.8519(5) 0.5320(2) 0.1740(18) Uani 1 1 d . . . . .
Cl2 Cl -0.0194(3) 0.6204(5) 0.5623(3) 0.188(2) Uani 1 1 d . . . . .
C42 C 0.0319(8) 0.6898(13) 0.5215(7) 0.137(5) Uani 1 1 d . . . . .
H42A H 0.009693 0.669675 0.477355 0.165 Uiso 1 1 calc R . . . .
H42B H 0.086325 0.662706 0.536072 0.165 Uiso 1 1 calc R . . . .
F1 F 0.2883(4) 0.6455(6) 0.5578(4) 0.140(3) Uani 0.906(4) 1 d D . P A 1
F2 F 0.2665(3) 0.4569(4) 0.5223(2) 0.0708(14) Uani 0.906(4) 1 d D . P A 1
F3 F 0.1924(4) 0.5418(5) 0.5721(2) 0.108(2) Uani 0.906(4) 1 d D . P A 1
F4 F 0.1835(4) 0.6062(5) 0.47538(19) 0.094(2) Uani 0.906(4) 1 d D . P A 1
B1 B 0.2318(3) 0.5630(5) 0.5307(2) 0.064(2) Uani 1 1 d D . . . .
F4A F 0.270(2) 0.618(3) 0.4952(16) 0.094(2) Uani 0.094(4) 1 d D . P A 2
F3A F 0.2835(18) 0.510(3) 0.5813(10) 0.108(2) Uani 0.094(4) 1 d D . P A 2
F2A F 0.1909(19) 0.650(2) 0.5500(15) 0.0708(14) Uani 0.094(4) 1 d D . P A 2
F1A F 0.1799(19) 0.481(3) 0.4964(18) 0.140(3) Uani 0.094(4) 1 d D . P A 2

loop_
_atom_site_aniso_label
_atom_site_aniso_U_11
_atom_site_aniso_U_22
_atom_site_aniso_U_33
_atom_site_aniso_U_23
_atom_site_aniso_U_13
_atom_site_aniso_U_12
Ni1 0.0534(4) 0.0286(4) 0.0180(3) 0.0005(2) 0.0106(3) -0.0010(3)
Fe1 0.0427(4) 0.0199(3) 0.0162(3) -0.0002(2) 0.0101(3) -0.0012(3)
S1 0.0514(8) 0.0295(6) 0.0237(6) 0.0011(5) 0.0164(5) -0.0039(6)
S2 0.0504(8) 0.0243(6) 0.0210(6) -0.0045(5) 0.0112(5) -0.0035(5)
P1 0.0442(7) 0.0242(6) 0.0198(6) 0.0014(5) 0.0111(5) -0.0021(5)
P2 0.0476(8) 0.0194(6) 0.0197(6) -0.0004(5) 0.0119(5) -0.0015(5)
O1 0.053(2) 0.034(2) 0.0229(18) 0.0046(15) 0.0067(16) 0.0070(17)
N1 0.056(3) 0.034(2) 0.028(2) 0.0014(19) 0.020(2) 0.007(2)
C1 0.045(3) 0.020(2) 0.025(2) -0.0041(19) 0.016(2) -0.004(2)
C2 0.050(3) 0.031(3) 0.022(2) 0.003(2) 0.006(2) -0.015(2)
C3 0.055(4) 0.033(3) 0.043(3) 0.007(3) 0.005(3) -0.004(3)
C4 0.075(5) 0.034(3) 0.063(4) 0.022(3) -0.005(4) -0.005(3)
C5 0.099(6) 0.050(4) 0.039(4) 0.022(3) -0.013(4) -0.036(4)
C6 0.112(6) 0.070(5) 0.028(3) -0.001(3) 0.018(4) -0.055(5)
C7 0.078(5) 0.050(4) 0.032(3) -0.003(3) 0.019(3) -0.023(3)
C8 0.039(3) 0.039(3) 0.028(3) 0.003(2) 0.014(2) -0.001(2)
C9 0.042(3) 0.047(3) 0.032(3) 0.005(2) 0.012(2) -0.007(3)
C10 0.051(4) 0.066(4) 0.041(3) -0.003(3) 0.010(3) -0.025(3)
C11 0.042(3) 0.073(5) 0.043(3) 0.008(3) 0.008(3) 0.003(3)
C12 0.058(4) 0.073(5) 0.045(4) 0.009(3) 0.014(3) 0.024(4)
C13 0.055(4) 0.046(3) 0.039(3) -0.001(3) 0.015(3) 0.012(3)
C14 0.061(4) 0.033(3) 0.027(3) -0.001(2) 0.023(2) 0.001(3)
C15 0.065(4) 0.027(3) 0.025(2) -0.002(2) 0.026(2) 0.001(2)
C16 0.057(3) 0.023(3) 0.024(2) 0.005(2) 0.008(2) -0.006(2)
C17 0.057(4) 0.036(3) 0.026(3) -0.001(2) 0.017(2) -0.008(3)
C18 0.055(4) 0.049(4) 0.035(3) 0.007(3) 0.014(3) -0.014(3)
C19 0.066(4) 0.045(3) 0.028(3) 0.007(3) 0.001(3) -0.026(3)
C20 0.088(5) 0.025(3) 0.031(3) -0.001(2) 0.005(3) -0.006(3)
C21 0.067(4) 0.025(3) 0.033(3) -0.004(2) 0.004(3) 0.002(3)
C22 0.050(3) 0.020(2) 0.021(2) 0.0006(18) 0.010(2) 0.002(2)
C23 0.049(3) 0.028(3) 0.042(3) 0.006(2) 0.018(3) -0.001(2)
C24 0.068(4) 0.032(3) 0.040(3) 0.011(3) 0.022(3) -0.005(3)
C25 0.081(5) 0.026(3) 0.038(3) 0.013(2) 0.015(3) 0.008(3)
C26 0.066(4) 0.040(3) 0.056(4) 0.012(3) 0.023(3) 0.021(3)
C27 0.063(4) 0.041(3) 0.045(3) 0.010(3) 0.031(3) 0.005(3)
C28 0.120(7) 0.054(4) 0.024(3) -0.005(3) -0.013(4) 0.049(5)
C29 0.094(6) 0.067(5) 0.044(4) 0.031(4) 0.000(4) -0.013(4)
C30 0.076(5) 0.112(7) 0.022(3) 0.014(4) 0.016(3) 0.005(5)
C31 0.078(5) 0.052(4) 0.023(3) -0.005(3) -0.004(3) 0.004(4)
C32 0.052(4) 0.081(5) 0.027(3) 0.018(3) 0.006(3) 0.000(3)
C33 0.055(4) 0.044(3) 0.034(3) 0.007(2) 0.025(3) 0.003(3)
C34 0.061(4) 0.034(3) 0.029(3) -0.007(2) 0.016(2) 0.006(3)
C35 0.043(3) 0.034(3) 0.034(3) -0.001(2) 0.018(2) 0.007(2)
C36 0.045(3) 0.032(3) 0.039(3) -0.001(2) 0.017(2) 0.003(2)
C37 0.055(3) 0.033(3) 0.041(3) 0.004(2) 0.022(3) 0.004(3)
C38 0.039(3) 0.049(3) 0.039(3) 0.003(3) 0.016(2) 0.011(3)
C39 0.040(3) 0.048(4) 0.045(3) -0.006(3) 0.019(3) -0.002(3)
C40 0.051(3) 0.042(3) 0.043(3) 0.005(3) 0.025(3) -0.002(3)
C41 0.058(4) 0.077(5) 0.040(3) 0.010(3) 0.008(3) 0.008(4)
Cl1 0.188(4) 0.168(4) 0.154(4) -0.002(3) 0.039(3) -0.066(3)
Cl2 0.192(4) 0.181(4) 0.238(5) 0.090(4) 0.137(4) 0.028(3)
C42 0.131(11) 0.133(12) 0.164(14) 0.024(10) 0.069(10) 0.008(9)
F1 0.138(6) 0.100(5) 0.174(8) -0.059(5) 0.038(6) -0.022(5)
F2 0.091(3) 0.072(3) 0.051(3) 0.003(2) 0.025(2) 0.018(3)
F3 0.209(7) 0.080(4) 0.069(3) 0.021(3) 0.093(4) 0.038(4)
F4 0.153(5) 0.093(4) 0.043(3) 0.023(3) 0.044(3) 0.069(4)
B1 0.084(6) 0.064(5) 0.052(5) -0.006(4) 0.034(4) -0.002(5)
F4A 0.153(5) 0.093(4) 0.043(3) 0.023(3) 0.044(3) 0.069(4)
F3A 0.209(7) 0.080(4) 0.069(3) 0.021(3) 0.093(4) 0.038(4)
F2A 0.091(3) 0.072(3) 0.051(3) 0.003(2) 0.025(2) 0.018(3)
F1A 0.138(6) 0.100(5) 0.174(8) -0.059(5) 0.038(6) -0.022(5)

loop_
_atom_type_symbol
_atom_type_description
_atom_type_scat_dispersion_real
_atom_type_scat_dispersion_imag
_atom_type_scat_source
C C 0.0033 0.0016 'International Tables Vol C Tables 4.2.6.8 and 6.1.1.4'
H H 0.0000 0.0000 'International Tables Vol C Tables 4.2.6.8 and 6.1.1.4'
B B 0.0013 0.0007 'International Tables Vol C Tables 4.2.6.8 and 6.1.1.4'
Cl Cl 0.1484 0.1585 'International Tables Vol C Tables 4.2.6.8 and 6.1.1.4'
F F 0.0171 0.0103 'International Tables Vol C Tables 4.2.6.8 and 6.1.1.4'
Fe Fe 0.3463 0.8444 'International Tables Vol C Tables 4.2.6.8 and 6.1.1.4'
N N 0.0061 0.0033 'International Tables Vol C Tables 4.2.6.8 and 6.1.1.4'
Ni Ni 0.3393 1.1124 'International Tables Vol C Tables 4.2.6.8 and 6.1.1.4'
O O 0.0106 0.0060 'International Tables Vol C Tables 4.2.6.8 and 6.1.1.4'
P P 0.1023 0.0942 'International Tables Vol C Tables 4.2.6.8 and 6.1.1.4'
S S 0.1246 0.1234 'International Tables Vol C Tables 4.2.6.8 and 6.1.1.4'

loop_
_geom_angle_atom_site_label_1
_geom_angle_atom_site_label_2
_geom_angle_atom_site_label_3
_geom_angle
_geom_angle_site_symmetry_1
_geom_angle_site_symmetry_3
_geom_angle_publ_flag
S1 Ni1 Fe1 56.83(4) . . ?
S2 Ni1 Fe1 56.51(4) . . ?
S2 Ni1 S1 90.31(5) . . ?
C28 Ni1 Fe1 119.36(19) . . ?
C28 Ni1 S1 122.3(3) . . ?
C28 Ni1 S2 139.6(3) . . ?
C28 Ni1 C30 65.2(3) . . ?
C29 Ni1 Fe1 137.8(3) . . ?
C29 Ni1 S1 99.8(2) . . ?
C29 Ni1 S2 165.6(3) . . ?
C29 Ni1 C28 39.8(3) . . ?
C29 Ni1 C30 38.2(3) . . ?
C29 Ni1 C31 64.4(3) . . ?
C29 Ni1 C32 66.8(3) . . ?
C30 Ni1 Fe1 168.3(2) . . ?
C30 Ni1 S1 111.5(2) . . ?
C30 Ni1 S2 128.2(3) . . ?
C31 Ni1 Fe1 153.4(2) . . ?
C31 Ni1 S1 145.8(2) . . ?
C31 Ni1 S2 101.6(2) . . ?
C31 Ni1 C28 65.7(3) . . ?
C31 Ni1 C30 37.5(3) . . ?
C31 Ni1 C32 40.1(3) . . ?
C32 Ni1 Fe1 125.14(18) . . ?
C32 Ni1 S1 162.2(2) . . ?
C32 Ni1 S2 105.2(2) . . ?
C32 Ni1 C28 39.9(3) . . ?
C32 Ni1 C30 65.7(3) . . ?
S1 Fe1 Ni1 54.30(4) . . ?
S2 Fe1 Ni1 54.33(4) . . ?
S2 Fe1 S1 87.15(5) . . ?
P1 Fe1 Ni1 108.61(5) . . ?
P1 Fe1 S1 160.62(6) . . ?
P1 Fe1 S2 88.65(5) . . ?
P2 Fe1 Ni1 108.00(4) . . ?
P2 Fe1 S1 90.91(5) . . ?
P2 Fe1 S2 158.50(6) . . ?
P2 Fe1 P1 86.13(5) . . ?
C1 Fe1 Ni1 155.64(17) . . ?
C1 Fe1 S1 109.90(17) . . ?
C1 Fe1 S2 111.62(16) . . ?
C1 Fe1 P1 89.22(17) . . ?
C1 Fe1 P2 89.17(16) . . ?
Ni1 S1 Fe1 68.88(5) . . ?
C33 S1 Ni1 101.6(2) . . ?
C33 S1 Fe1 112.89(18) . . ?
Ni1 S2 Fe1 69.15(4) . . ?
C34 S2 Ni1 100.82(19) . . ?
C34 S2 Fe1 112.98(19) . . ?
C2 P1 Fe1 118.4(2) . . ?
C8 P1 Fe1 118.49(17) . . ?
C8 P1 C2 101.7(2) . . ?
C14 P1 Fe1 108.4(2) . . ?
C14 P1 C2 103.8(2) . . ?
C14 P1 C8 104.4(3) . . ?
C15 P2 Fe1 107.54(18) . . ?
C15 P2 C16 104.4(3) . . ?
C15 P2 C22 103.0(2) . . ?
C16 P2 Fe1 118.27(19) . . ?
C22 P2 Fe1 119.29(16) . . ?
C22 P2 C16 102.4(2) . . ?
C33 N1 C34 113.0(5) . . ?
C35 N1 C33 119.6(5) . . ?
C35 N1 C34 119.6(5) . . ?
O1 C1 Fe1 176.0(5) . . ?
C3 C2 P1 120.1(4) . . ?
C7 C2 P1 120.5(5) . . ?
C7 C2 C3 119.3(6) . . ?
C2 C3 H3 120.1 . . ?
C2 C3 C4 119.9(7) . . ?
C4 C3 H3 120.1 . . ?
C3 C4 H4 119.6 . . ?
C5 C4 C3 120.7(8) . . ?
C5 C4 H4 119.6 . . ?
C4 C5 H5 119.9 . . ?
C6 C5 C4 120.2(6) . . ?
C6 C5 H5 119.9 . . ?
C5 C6 H6 119.8 . . ?
C5 C6 C7 120.3(7) . . ?
C7 C6 H6 119.8 . . ?
C2 C7 C6 119.5(7) . . ?
C2 C7 H7 120.3 . . ?
C6 C7 H7 120.3 . . ?
C9 C8 P1 119.8(4) . . ?
C9 C8 C13 119.2(5) . . ?
C13 C8 P1 120.6(4) . . ?
C8 C9 H9 119.9 . . ?
C8 C9 C10 120.2(6) . . ?
C10 C9 H9 119.9 . . ?
C9 C10 H10 120.1 . . ?
C11 C10 C9 119.7(6) . . ?
C11 C10 H10 120.1 . . ?
C10 C11 H11 119.9 . . ?
C12 C11 C10 120.2(6) . . ?
C12 C11 H11 119.9 . . ?
C11 C12 H12 119.5 . . ?
C11 C12 C13 121.1(6) . . ?
C13 C12 H12 119.5 . . ?
C8 C13 H13 120.2 . . ?
C12 C13 C8 119.5(6) . . ?
C12 C13 H13 120.2 . . ?
P1 C14 H14 121.4 . . ?
C15 C14 P1 117.3(4) . . ?
C15 C14 H14 121.4 . . ?
P2 C15 H15 120.6 . . ?
C14 C15 P2 118.9(4) . . ?
C14 C15 H15 120.6 . . ?
C17 C16 P2 121.3(4) . . ?
C17 C16 C21 118.7(5) . . ?
C21 C16 P2 120.0(5) . . ?
C16 C17 H17 119.5 . . ?
C16 C17 C18 121.0(5) . . ?
C18 C17 H17 119.5 . . ?
C17 C18 H18 120.2 . . ?
C19 C18 C17 119.6(6) . . ?
C19 C18 H18 120.2 . . ?
C18 C19 H19 119.8 . . ?
C20 C19 C18 120.5(6) . . ?
C20 C19 H19 119.8 . . ?
C19 C20 H20 120.1 . . ?
C19 C20 C21 119.9(6) . . ?
C21 C20 H20 120.1 . . ?
C16 C21 H21 119.8 . . ?
C20 C21 C16 120.4(6) . . ?
C20 C21 H21 119.8 . . ?
C23 C22 P2 119.7(4) . . ?
C23 C22 C27 119.2(5) . . ?
C27 C22 P2 121.0(4) . . ?
C22 C23 H23 119.9 . . ?
C24 C23 C22 120.3(6) . . ?
C24 C23 H23 119.9 . . ?
C23 C24 H24 120.0 . . ?
C23 C24 C25 120.0(6) . . ?
C25 C24 H24 120.0 . . ?
C24 C25 H25 120.3 . . ?
C26 C25 C24 119.5(5) . . ?
C26 C25 H25 120.3 . . ?
C25 C26 H26 119.4 . . ?
C27 C26 C25 121.1(6) . . ?
C27 C26 H26 119.4 . . ?
C22 C27 H27 120.1 . . ?
C26 C27 C22 119.9(6) . . ?
C26 C27 H27 120.1 . . ?
Ni1 C28 H28 126.9 . . ?
C29 C28 Ni1 68.4(4) . . ?
C29 C28 H28 126.8 . . ?
C29 C28 C32 106.5(6) . . ?
C32 C28 Ni1 69.4(4) . . ?
C32 C28 H28 126.8 . . ?
Ni1 C29 H29 121.8 . . ?
C28 C29 Ni1 71.8(4) . . ?
C28 C29 H29 125.4 . . ?
C30 C29 Ni1 72.7(4) . . ?
C30 C29 C28 109.1(7) . . ?
C30 C29 H29 125.4 . . ?
Ni1 C30 H30 126.8 . . ?
C29 C30 Ni1 69.1(4) . . ?
C29 C30 H30 125.5 . . ?
C31 C30 Ni1 70.2(4) . . ?
C31 C30 C29 109.0(7) . . ?
C31 C30 H30 125.5 . . ?
Ni1 C31 H31 124.0 . . ?
C30 C31 Ni1 72.3(4) . . ?
C30 C31 H31 124.9 . . ?
C30 C31 C32 110.2(7) . . ?
C32 C31 Ni1 70.3(3) . . ?
C32 C31 H31 124.9 . . ?
Ni1 C32 H32 124.0 . . ?
C28 C32 Ni1 70.7(4) . . ?
C28 C32 H32 127.5 . . ?
C31 C32 Ni1 69.6(4) . . ?
C31 C32 C28 105.1(7) . . ?
C31 C32 H32 127.5 . . ?
S1 C33 H33A 108.5 . . ?
S1 C33 H33B 108.5 . . ?
N1 C33 S1 114.9(4) . . ?
N1 C33 H33A 108.5 . . ?
N1 C33 H33B 108.5 . . ?
H33A C33 H33B 107.5 . . ?
S2 C34 H34A 108.5 . . ?
S2 C34 H34B 108.5 . . ?
N1 C34 S2 115.2(4) . . ?
N1 C34 H34A 108.5 . . ?
N1 C34 H34B 108.5 . . ?
H34A C34 H34B 107.5 . . ?
C36 C35 N1 121.1(5) . . ?
C40 C35 N1 122.2(5) . . ?
C40 C35 C36 116.7(5) . . ?
C35 C36 H36 119.6 . . ?
C37 C36 C35 120.8(5) . . ?
C37 C36 H36 119.6 . . ?
C36 C37 H37 119.0 . . ?
C38 C37 C36 122.0(5) . . ?
C38 C37 H37 119.0 . . ?
C37 C38 C41 121.1(6) . . ?
C39 C38 C37 116.9(5) . . ?
C39 C38 C41 121.9(6) . . ?
C38 C39 H39 119.0 . . ?
C38 C39 C40 122.1(6) . . ?
C40 C39 H39 119.0 . . ?
C35 C40 H40 119.2 . . ?
C39 C40 C35 121.5(5) . . ?
C39 C40 H40 119.2 . . ?
C38 C41 H41A 109.5 . . ?
C38 C41 H41B 109.5 . . ?
C38 C41 H41C 109.5 . . ?
H41A C41 H41B 109.5 . . ?
H41A C41 H41C 109.5 . . ?
H41B C41 H41C 109.5 . . ?
Cl1 C42 H42A 109.8 . . ?
Cl1 C42 H42B 109.8 . . ?
Cl2 C42 Cl1 109.2(8) . . ?
Cl2 C42 H42A 109.8 . . ?
Cl2 C42 H42B 109.8 . . ?
H42A C42 H42B 108.3 . . ?
F1 B1 F2 109.5(5) . . ?
F1 B1 F3 106.5(6) . . ?
F1 B1 F4 110.0(6) . . ?
F3 B1 F2 107.8(5) . . ?
F4 B1 F2 111.1(4) . . ?
F4 B1 F3 111.9(5) . . ?
F4A B1 F2A 107.4(10) . . ?
F3A B1 F4A 110.7(10) . . ?
F3A B1 F2A 109.2(10) . . ?
F3A B1 F1A 110.7(10) . . ?
F1A B1 F4A 110.5(10) . . ?
F1A B1 F2A 108.3(10) . . ?

loop_
_geom_bond_atom_site_label_1
_geom_bond_atom_site_label_2
_geom_bond_distance
_geom_bond_site_symmetry_2
_geom_bond_publ_flag
Ni1 Fe1 2.5071(9) . ?
Ni1 S1 2.1826(16) . ?
Ni1 S2 2.1795(14) . ?
Ni1 C28 2.111(6) . ?
Ni1 C29 2.067(7) . ?
Ni1 C30 2.112(6) . ?
Ni1 C31 2.085(6) . ?
Ni1 C32 2.095(6) . ?
Fe1 S1 2.2497(14) . ?
Fe1 S2 2.2374(13) . ?
Fe1 P1 2.2268(15) . ?
Fe1 P2 2.2249(14) . ?
Fe1 C1 1.759(5) . ?
S1 C33 1.884(6) . ?
S2 C34 1.880(6) . ?
P1 C2 1.834(5) . ?
P1 C8 1.829(5) . ?
P1 C14 1.823(5) . ?
P2 C15 1.824(5) . ?
P2 C16 1.833(6) . ?
P2 C22 1.830(5) . ?
O1 C1 1.151(6) . ?
N1 C33 1.429(7) . ?
N1 C34 1.430(8) . ?
N1 C35 1.416(7) . ?
C2 C3 1.390(9) . ?
C2 C7 1.375(8) . ?
C3 H3 0.9300 . ?
C3 C4 1.393(8) . ?
C4 H4 0.9300 . ?
C4 C5 1.358(12) . ?
C5 H5 0.9300 . ?
C5 C6 1.358(12) . ?
C6 H6 0.9300 . ?
C6 C7 1.418(10) . ?
C7 H7 0.9300 . ?
C8 C9 1.389(8) . ?
C8 C13 1.404(8) . ?
C9 H9 0.9300 . ?
C9 C10 1.402(8) . ?
C10 H10 0.9300 . ?
C10 C11 1.393(10) . ?
C11 H11 0.9300 . ?
C11 C12 1.357(10) . ?
C12 H12 0.9300 . ?
C12 C13 1.400(9) . ?
C13 H13 0.9300 . ?
C14 H14 0.9300 . ?
C14 C15 1.323(8) . ?
C15 H15 0.9300 . ?
C16 C17 1.388(8) . ?
C16 C21 1.399(8) . ?
C17 H17 0.9300 . ?
C17 C18 1.388(8) . ?
C18 H18 0.9300 . ?
C18 C19 1.382(9) . ?
C19 H19 0.9300 . ?
C19 C20 1.380(10) . ?
C20 H20 0.9300 . ?
C20 C21 1.391(9) . ?
C21 H21 0.9300 . ?
C22 C23 1.386(8) . ?
C22 C27 1.401(8) . ?
C23 H23 0.9300 . ?
C23 C24 1.383(8) . ?
C24 H24 0.9300 . ?
C24 C25 1.392(9) . ?
C25 H25 0.9300 . ?
C25 C26 1.373(10) . ?
C26 H26 0.9300 . ?
C26 C27 1.369(8) . ?
C27 H27 0.9300 . ?
C28 H28 0.9300 . ?
C28 C29 1.423(12) . ?
C28 C32 1.436(11) . ?
C29 H29 0.9300 . ?
C29 C30 1.370(12) . ?
C30 H30 0.9300 . ?
C30 C31 1.350(11) . ?
C31 H31 0.9300 . ?
C31 C32 1.434(10) . ?
C32 H32 0.9300 . ?
C33 H33A 0.9700 . ?
C33 H33B 0.9700 . ?
C34 H34A 0.9700 . ?
C34 H34B 0.9700 . ?
C35 C36 1.403(8) . ?
C35 C40 1.393(8) . ?
C36 H36 0.9300 . ?
C36 C37 1.394(8) . ?
C37 H37 0.9300 . ?
C37 C38 1.386(8) . ?
C38 C39 1.381(9) . ?
C38 C41 1.505(8) . ?
C39 H39 0.9300 . ?
C39 C40 1.385(8) . ?
C40 H40 0.9300 . ?
C41 H41A 0.9600 . ?
C41 H41B 0.9600 . ?
C41 H41C 0.9600 . ?
Cl1 C42 1.810(15) . ?
Cl2 C42 1.676(13) . ?
C42 H42A 0.9700 . ?
C42 H42B 0.9700 . ?
F1 B1 1.353(5) . ?
F2 B1 1.367(4) . ?
F3 B1 1.356(4) . ?
F4 B1 1.354(4) . ?
B1 F4A 1.351(5) . ?
B1 F3A 1.348(5) . ?
B1 F2A 1.356(5) . ?
B1 F1A 1.350(5) . ?

loop_
_geom_torsion_atom_site_label_1
_geom_torsion_atom_site_label_2
_geom_torsion_atom_site_label_3
_geom_torsion_atom_site_label_4
_geom_torsion
_geom_torsion_site_symmetry_1
_geom_torsion_site_symmetry_2
_geom_torsion_site_symmetry_3
_geom_torsion_site_symmetry_4
_geom_torsion_publ_flag
Ni1 S1 C33 N1 -70.5(4) . . . . ?
Ni1 S2 C34 N1 72.2(4) . . . . ?
Ni1 C28 C29 C30 63.5(5) . . . . ?
Ni1 C28 C32 C31 -61.5(4) . . . . ?
Ni1 C29 C30 C31 59.0(5) . . . . ?
Ni1 C30 C31 C32 60.4(4) . . . . ?
Ni1 C31 C32 C28 62.2(4) . . . . ?
Fe1 S1 C33 N1 1.3(5) . . . . ?
Fe1 S2 C34 N1 0.4(5) . . . . ?
Fe1 P1 C2 C3 -23.2(5) . . . . ?
Fe1 P1 C2 C7 156.3(4) . . . . ?
Fe1 P1 C8 C9 86.6(4) . . . . ?
Fe1 P1 C8 C13 -87.2(5) . . . . ?
Fe1 P1 C14 C15 8.0(5) . . . . ?
Fe1 P2 C15 C14 -10.9(5) . . . . ?
Fe1 P2 C16 C17 22.4(5) . . . . ?
Fe1 P2 C16 C21 -158.4(4) . . . . ?
Fe1 P2 C22 C23 -76.2(5) . . . . ?
Fe1 P2 C22 C27 99.9(4) . . . . ?
P1 C2 C3 C4 -179.0(5) . . . . ?
P1 C2 C7 C6 -179.8(5) . . . . ?
P1 C8 C9 C10 -173.6(4) . . . . ?
P1 C8 C13 C12 174.9(5) . . . . ?
P1 C14 C15 P2 2.0(7) . . . . ?
P2 C16 C17 C18 -179.6(4) . . . . ?
P2 C16 C21 C20 -179.7(4) . . . . ?
P2 C22 C23 C24 175.8(4) . . . . ?
P2 C22 C27 C26 -177.1(5) . . . . ?
N1 C35 C36 C37 176.7(5) . . . . ?
N1 C35 C40 C39 -177.1(5) . . . . ?
C2 P1 C8 C9 -45.1(5) . . . . ?
C2 P1 C8 C13 141.2(5) . . . . ?
C2 P1 C14 C15 134.7(5) . . . . ?
C2 C3 C4 C5 -2.6(10) . . . . ?
C3 C2 C7 C6 -0.2(9) . . . . ?
C3 C4 C5 C6 2.5(11) . . . . ?
C4 C5 C6 C7 -1.3(11) . . . . ?
C5 C6 C7 C2 0.2(10) . . . . ?
C7 C2 C3 C4 1.4(9) . . . . ?
C8 P1 C2 C3 108.5(5) . . . . ?
C8 P1 C2 C7 -72.0(5) . . . . ?
C8 P1 C14 C15 -119.2(5) . . . . ?
C8 C9 C10 C11 -1.2(9) . . . . ?
C9 C8 C13 C12 1.1(9) . . . . ?
C9 C10 C11 C12 0.7(10) . . . . ?
C10 C11 C12 C13 0.7(11) . . . . ?
C11 C12 C13 C8 -1.6(10) . . . . ?
C13 C8 C9 C10 0.2(8) . . . . ?
C14 P1 C2 C3 -143.3(5) . . . . ?
C14 P1 C2 C7 36.2(5) . . . . ?
C14 P1 C8 C9 -152.8(4) . . . . ?
C14 P1 C8 C13 33.4(5) . . . . ?
C15 P2 C16 C17 141.9(4) . . . . ?
C15 P2 C16 C21 -38.9(5) . . . . ?
C15 P2 C22 C23 164.8(4) . . . . ?
C15 P2 C22 C27 -19.0(5) . . . . ?
C16 P2 C15 C14 -137.4(5) . . . . ?
C16 P2 C22 C23 56.6(5) . . . . ?
C16 P2 C22 C27 -127.2(5) . . . . ?
C16 C17 C18 C19 -1.4(8) . . . . ?
C17 C16 C21 C20 -0.5(8) . . . . ?
C17 C18 C19 C20 0.9(9) . . . . ?
C18 C19 C20 C21 -0.2(9) . . . . ?
C19 C20 C21 C16 0.1(9) . . . . ?
C21 C16 C17 C18 1.2(8) . . . . ?
C22 P2 C15 C14 115.9(5) . . . . ?
C22 P2 C16 C17 -111.0(4) . . . . ?
C22 P2 C16 C21 68.2(5) . . . . ?
C22 C23 C24 C25 0.9(9) . . . . ?
C23 C22 C27 C26 -0.9(9) . . . . ?
C23 C24 C25 C26 0.1(10) . . . . ?
C24 C25 C26 C27 -1.5(10) . . . . ?
C25 C26 C27 C22 1.9(10) . . . . ?
C27 C22 C23 C24 -0.5(8) . . . . ?
C28 C29 C30 Ni1 -62.9(5) . . . . ?
C28 C29 C30 C31 -3.9(8) . . . . ?
C29 C28 C32 Ni1 58.6(4) . . . . ?
C29 C28 C32 C31 -2.8(6) . . . . ?
C29 C30 C31 Ni1 -58.3(5) . . . . ?
C29 C30 C31 C32 2.1(8) . . . . ?
C30 C31 C32 Ni1 -61.7(5) . . . . ?
C30 C31 C32 C28 0.6(7) . . . . ?
C32 C28 C29 Ni1 -59.3(4) . . . . ?
C32 C28 C29 C30 4.2(7) . . . . ?
C33 N1 C34 S2 -71.4(5) . . . . ?
C33 N1 C35 C36 165.3(5) . . . . ?
C33 N1 C35 C40 -16.7(8) . . . . ?
C34 N1 C33 S1 70.1(5) . . . . ?
C34 N1 C35 C36 18.4(7) . . . . ?
C34 N1 C35 C40 -163.6(5) . . . . ?
C35 N1 C33 S1 -78.9(6) . . . . ?
C35 N1 C34 S2 77.6(6) . . . . ?
C35 C36 C37 C38 0.6(9) . . . . ?
C36 C35 C40 C39 1.0(8) . . . . ?
C36 C37 C38 C39 0.8(8) . . . . ?
C36 C37 C38 C41 178.3(6) . . . . ?
C37 C38 C39 C40 -1.2(9) . . . . ?
C38 C39 C40 C35 0.4(9) . . . . ?
C40 C35 C36 C37 -1.5(8) . . . . ?
C41 C38 C39 C40 -178.7(6) . . . . ?
